data_4323898
loop_
_publ_author_name
'Casey C. Raymond'
'Peter K. Dorhout'

_publ_contact_author
;
      Peter K. Dorhout
      Department of Chemistry
      Colorado State University
      Fort Collins, CO  80523  USA
;
_publ_contact_author_email pkd@lamar.colostate.edu
_publ_contact_author_fax 970-491-1801
_publ_contact_author_phone 970-491-0624
_publ_section_title
;
 Synthesis, Characterization, and Bonding of Two New
 Heteropolychalcogenides: \a-CsCu(SxSe4-x) and CsCu(SxSe6-x)
;
_journal_name_full 'Inorganic Chemistry'
_journal_page_first 5634
_journal_page_last 5641
_journal_paper_doi 10.1021/ic9516370
_journal_volume 35
_journal_year 1996
_chemical_compound_source synthesized
_chemical_formula_sum 'Cs Cu S2 Se2'
_chemical_formula_weight 418.49
_chemical_name_common 'cesium copper diselenodisulfide '
_chemical_name_systematic
; 
? 
;
_space_group_IT_number 19
_symmetry_cell_setting orthorhombic
_symmetry_space_group_name_Hall 'P 2ac 2ab'
_symmetry_space_group_name_H-M 'P 21 21 21'
_atom_sites_solution_hydrogens geom
_atom_sites_solution_primary direct
_atom_sites_solution_secondary difmap
_audit_creation_method SHELXL
_cell_angle_alpha 90.00
_cell_angle_beta 90.00
_cell_angle_gamma 90.00
_cell_formula_units_Z 4
_cell_length_a 5.4390(10)
_cell_length_b 8.878(2)
_cell_length_c 13.762(4)
_cell_measurement_reflns_used 40
_cell_measurement_temperature 293(2)
_cell_measurement_theta_max 12.3
_cell_measurement_theta_min 4.75
_cell_volume 664.5(3)
_computing_cell_refinement 'Siemens XSCANS'
_computing_data_collection 'Siemens XSCANS'
_computing_data_reduction 'Siemens XSCANS'
_computing_molecular_graphics 'Siemens SHELXL-93 (Sheldrick, 1993)'
_computing_publication_material 'Siemens SHELXL-93 (Sheldrick, 1993)'
_computing_structure_refinement 'Siemens SHELXL-93 (Sheldrick, 1993)'
_computing_structure_solution 'Siemens SHELXS-86 (Sheldrick, 1990)'
_diffrn_ambient_temperature 293(2)
_diffrn_measurement_device 'Siemens P4'
_diffrn_measurement_method '\q-2\q scans'
_diffrn_radiation_monochromator graphite
_diffrn_radiation_source 'fine-focus sealed tube'
_diffrn_radiation_type MoK\a
_diffrn_radiation_wavelength 0.71073
_diffrn_reflns_av_R_equivalents 0.0521
_diffrn_reflns_av_sigmaI/netI 0.0568
_diffrn_reflns_limit_h_max 6
_diffrn_reflns_limit_h_min -6
_diffrn_reflns_limit_k_max 10
_diffrn_reflns_limit_k_min -10
_diffrn_reflns_limit_l_max 16
_diffrn_reflns_limit_l_min -1
_diffrn_reflns_number 2647
_diffrn_reflns_theta_max 24.95
_diffrn_reflns_theta_min 2.73
_diffrn_standards_interval_count 97
_diffrn_standards_number 3
_exptl_absorpt_coefficient_mu 20.131
_exptl_absorpt_correction_T_max 0.018
_exptl_absorpt_correction_T_min 0.004
_exptl_absorpt_correction_type semi-empirical
_exptl_crystal_colour 'clear, dark red'
_exptl_crystal_density_diffrn 4.183
_exptl_crystal_description rods
_exptl_crystal_F_000 736
_exptl_crystal_size_max 0.40
_exptl_crystal_size_mid 0.15
_exptl_crystal_size_min 0.15
_refine_diff_density_max 1.178
_refine_diff_density_min -0.649
_refine_diff_density_rms 0.207
_refine_ls_abs_structure_details 'Flack H D (1983), Acta Cryst. A39, 876-881'
_refine_ls_abs_structure_Flack 0.41(7)
_refine_ls_extinction_method none
_refine_ls_goodness_of_fit_all 1.070
_refine_ls_goodness_of_fit_obs 1.094
_refine_ls_matrix_type full
_refine_ls_number_parameters 75
_refine_ls_number_reflns 1175
_refine_ls_number_restraints 0
_refine_ls_restrained_S_all 1.070
_refine_ls_restrained_S_obs 1.094
_refine_ls_R_factor_all 0.0472
_refine_ls_R_factor_obs 0.0395
_refine_ls_shift/esd_max 0.028
_refine_ls_shift/esd_mean 0.003
_refine_ls_structure_factor_coef Fsqd
_refine_ls_weighting_details 'w=1/[\s^2^(Fo^2^)+(0.0514P)^2^+0.0000P] where P=(Fo^2^+2Fc^2^)/3'
_refine_ls_weighting_scheme calc
_refine_ls_wR_factor_all 0.0958
_refine_ls_wR_factor_obs 0.0919
_reflns_number_observed 1041
_reflns_number_total 1175
_reflns_observed_criterion >2sigma(I)
_cod_data_source_file ic9516370_2.cif
_cod_data_source_block pd13
_cod_depositor_comments
;
The following automatic conversions were performed:

'_refine_ls_weighting_scheme' value 'calc
w=1/[\s^2^(Fo^2^)+(0.0514P)^2^+0.0000P] where P=(Fo^2^+2Fc^2^)/3' was
changed to 'calc'. New tag '_refine_ls_weighting_details' was
created. The value of the new tag was set to
'w=1/[\s^2^(Fo^2^)+(0.0514P)^2^+0.0000P] where P=(Fo^2^+2Fc^2^)/3'.

Automatic conversion script
Id: cif_fix_values 3143 2015-03-26 13:38:13Z robertas 
;
_cod_database_code 4323898

loop_
_symmetry_equiv_pos_as_xyz
'x, y, z'
'-x+1/2, -y, z+1/2'
'-x, y+1/2, -z+1/2'
'x+1/2, -y+1/2, -z'

loop_
_atom_site_aniso_label
_atom_site_aniso_U_11
_atom_site_aniso_U_22
_atom_site_aniso_U_33
_atom_site_aniso_U_23
_atom_site_aniso_U_13
_atom_site_aniso_U_12
Cs1 0.0624(5) 0.0614(5) 0.0527(5) -0.0001(4) -0.0011(4) -0.0091(4)
Cu1 0.0378(7) 0.0527(8) 0.0601(10) 0.0062(7) 0.0043(7) 0.0008(6)
Se1 0.033(2) 0.032(3) 0.058(3) 0.001(2) 0.0000(14) 0.001(2)
Se2 0.0349(15) 0.041(2) 0.047(2) -0.004(2) -0.001(2) 0.001(2)
Se3 0.037(2) 0.055(2) 0.0614(13) -0.0024(14) 0.0065(14) -0.0068(15)
Se4 0.036(3) 0.045(4) 0.057(5) 0.012(3) -0.006(3) 0.005(2)

loop_
_atom_site_label
_atom_site_type_symbol
_atom_site_fract_x
_atom_site_fract_y
_atom_site_fract_z
_atom_site_U_iso_or_equiv
_atom_site_thermal_displace_type
_atom_site_occupancy
_atom_site_calc_flag
_atom_site_refinement_flags
_atom_site_disorder_group
Cs1 Cs 0.1596(2) 0.43567(10) 0.66722(6) 0.0588(3) Uani 1 d . .
Cu1 Cu 0.0419(3) 0.3617(2) 0.94272(13) 0.0502(4) Uani 1 d . .
Se1 Se 0.3644(17) 0.1889(9) 0.9030(7) 0.041(2) Uani 0.429(10) d P .
Se2 Se 0.6472(11) 0.3522(6) 0.8356(4) 0.0409(11) Uani 0.546(10) d P .
Se3 Se 0.5806(14) 0.5787(11) 0.9261(8) 0.0513(12) Uani 0.659(10) d P .
Se4 Se 0.1697(27) 0.6145(16) 0.9014(10) 0.046(3) Uani 0.356(11) d P .
S1 S 0.3724(38) 0.2151(17) 0.9046(13) 0.039(4) Uiso 0.571(10) d P .
S2 S 0.6493(41) 0.3786(18) 0.8482(12) 0.037(4) Uiso 0.454(10) d P .
S3 S 0.5582(72) 0.5694(48) 0.9247(31) 0.038 Uiso 0.341(10) d P .
S4 S 0.1777(40) 0.6023(23) 0.9127(13) 0.039(3) Uiso 0.644(11) d P .

loop_
_atom_type_symbol
_atom_type_description
_atom_type_scat_dispersion_real
_atom_type_scat_dispersion_imag
_atom_type_scat_source
S S 0.1246 0.1234 'International Tables Vol C Tables 4.2.6.8 and 6.1.1.4'
Cu Cu 0.3201 1.2651 'International Tables Vol C Tables 4.2.6.8 and 6.1.1.4'
Se Se -0.0929 2.2259 'International Tables Vol C Tables 4.2.6.8 and 6.1.1.4'
Cs Cs -0.3680 2.1192 'International Tables Vol C Tables 4.2.6.8 and 6.1.1.4'

loop_
_geom_angle_atom_site_label_1
_geom_angle_atom_site_label_2
_geom_angle_atom_site_label_3
_geom_angle
_geom_angle_site_symmetry_1
_geom_angle_site_symmetry_3
_geom_angle_publ_flag
Se4 Cs1 S3 64.1(8) 3_546 2_564 ?
Se4 Cs1 Se1 144.4(3) 3_546 3_656 ?
S3 Cs1 Se1 89.7(7) 2_564 3_656 ?
Se4 Cs1 Se3 62.1(3) 3_546 2_564 ?
S3 Cs1 Se3 2.4(8) 2_564 2_564 ?
Se1 Cs1 Se3 92.1(2) 3_656 2_564 ?
Se4 Cs1 Se4 127.6(3) 3_546 . ?
S3 Cs1 Se4 148.9(7) 2_564 . ?
Se1 Cs1 Se4 87.3(3) 3_656 . ?
Se3 Cs1 Se4 148.8(3) 2_564 . ?
Se4 Cs1 Se2 112.5(3) 3_546 . ?
S3 Cs1 Se2 148.3(6) 2_564 . ?
Se1 Cs1 Se2 76.6(2) 3_656 . ?
Se3 Cs1 Se2 149.4(2) 2_564 . ?
Se4 Cs1 Se2 60.2(2) . . ?
Se4 Cs1 S4 77.8(5) 3_546 2_564 ?
S3 Cs1 S4 34.0(7) 2_564 2_564 ?
Se1 Cs1 S4 67.6(4) 3_656 2_564 ?
Se3 Cs1 S4 35.7(4) 2_564 2_564 ?
Se4 Cs1 S4 154.6(6) . 2_564 ?
Se2 Cs1 S4 115.0(3) . 2_564 ?
Se4 Cs1 S4 1.9(5) 3_546 3_546 ?
S3 Cs1 S4 62.5(7) 2_564 3_546 ?
Se1 Cs1 S4 142.6(3) 3_656 3_546 ?
Se3 Cs1 S4 60.5(4) 2_564 3_546 ?
Se4 Cs1 S4 129.5(5) . 3_546 ?
Se2 Cs1 S4 113.4(3) . 3_546 ?
S4 Cs1 S4 75.9(4) 2_564 3_546 ?
Se4 Cs1 S2 116.2(4) 3_546 . ?
S3 Cs1 S2 151.4(7) 2_564 . ?
Se1 Cs1 S2 75.2(3) 3_656 . ?
Se3 Cs1 S2 152.7(3) 2_564 . ?
Se4 Cs1 S2 56.2(3) . . ?
Se2 Cs1 S2 4.4(3) . . ?
S4 Cs1 S2 117.6(5) 2_564 . ?
S4 Cs1 S2 117.1(4) 3_546 . ?
Se4 Cs1 S1 146.0(4) 3_546 3_656 ?
S3 Cs1 S1 89.2(7) 2_564 3_656 ?
Se1 Cs1 S1 3.2(4) 3_656 3_656 ?
Se3 Cs1 S1 91.6(3) 2_564 3_656 ?
Se4 Cs1 S1 86.1(4) . 3_656 ?
Se2 Cs1 S1 78.6(3) . 3_656 ?
S4 Cs1 S1 68.6(5) 2_564 3_656 ?
S4 Cs1 S1 144.2(4) 3_546 3_656 ?
S2 Cs1 S1 77.0(4) . 3_656 ?
Se4 Cs1 S4 126.0(5) 3_546 . ?
S3 Cs1 S4 151.3(7) 2_564 . ?
Se1 Cs1 S4 88.6(4) 3_656 . ?
Se3 Cs1 S4 151.1(3) 2_564 . ?
Se4 Cs1 S4 2.7(5) . . ?
Se2 Cs1 S4 58.2(3) . . ?
S4 Cs1 S4 156.16(8) 2_564 . ?
S4 Cs1 S4 127.9(3) 3_546 . ?
S2 Cs1 S4 54.3(4) . . ?
S1 Cs1 S4 87.5(4) 3_656 . ?
Se4 Cs1 Se3 53.4(3) 3_546 3_646 ?
S3 Cs1 Se3 77.9(7) 2_564 3_646 ?
Se1 Cs1 Se3 99.7(2) 3_656 3_646 ?
Se3 Cs1 Se3 77.7(2) 2_564 3_646 ?
Se4 Cs1 Se3 133.2(3) . 3_646 ?
Se2 Cs1 Se3 76.4(2) . 3_646 ?
S4 Cs1 Se3 59.5(4) 2_564 3_646 ?
S4 Cs1 Se3 52.6(4) 3_546 3_646 ?
S2 Cs1 Se3 80.8(3) . 3_646 ?
S1 Cs1 Se3 102.7(3) 3_656 3_646 ?
S4 Cs1 Se3 130.6(3) . 3_646 ?
S1 Cu1 S4 103.6(7) . . ?
S1 Cu1 Se1 114.7(6) . 4_457 ?
S4 Cu1 Se1 117.8(5) . 4_457 ?
S1 Cu1 Se1 5.1(6) . . ?
S4 Cu1 Se1 108.6(6) . . ?
Se1 Cu1 Se1 112.4(2) 4_457 . ?
S1 Cu1 S1 110.1(5) . 4_457 ?
S4 Cu1 S1 123.1(6) . 4_457 ?
Se1 Cu1 S1 5.7(5) 4_457 4_457 ?
Se1 Cu1 S1 107.5(5) . 4_457 ?
S1 Cu1 Se4 104.4(5) . . ?
S4 Cu1 Se4 3.7(8) . . ?
Se1 Cu1 Se4 120.2(4) 4_457 . ?
Se1 Cu1 Se4 109.3(4) . . ?
S1 Cu1 Se4 125.6(5) 4_457 . ?
S1 Cu1 S2 125.9(6) . 1_455 ?
S4 Cu1 S2 97.2(6) . 1_455 ?
Se1 Cu1 S2 97.4(5) 4_457 1_455 ?
Se1 Cu1 S2 123.0(4) . 1_455 ?
S1 Cu1 S2 98.3(6) 4_457 1_455 ?
Se4 Cu1 S2 93.9(5) . 1_455 ?
S1 Cu1 Se2 120.0(5) . 1_455 ?
S4 Cu1 Se2 101.2(5) . 1_455 ?
Se1 Cu1 Se2 99.5(3) 4_457 1_455 ?
Se1 Cu1 Se2 117.0(3) . 1_455 ?
S1 Cu1 Se2 99.8(5) 4_457 1_455 ?
Se4 Cu1 Se2 97.7(3) . 1_455 ?
S2 Cu1 Se2 6.2(4) 1_455 1_455 ?
S1 Cu1 Cs1 75.1(5) . . ?
S4 Cu1 Cs1 67.4(5) . . ?
Se1 Cu1 Cs1 165.3(2) 4_457 . ?
Se1 Cu1 Cs1 76.5(2) . . ?
S1 Cu1 Cs1 164.7(5) 4_457 . ?
Se4 Cu1 Cs1 64.4(3) . . ?
S2 Cu1 Cs1 68.0(4) 1_455 . ?
Se2 Cu1 Cs1 65.83(13) 1_455 . ?
S1 Cu1 Cs1 96.7(5) . 2_565 ?
S4 Cu1 Cs1 65.3(5) . 2_565 ?
Se1 Cu1 Cs1 63.3(2) 4_457 2_565 ?
Se1 Cu1 Cs1 99.8(2) . 2_565 ?
S1 Cu1 Cs1 66.4(5) 4_457 2_565 ?
Se4 Cu1 Cs1 69.0(3) . 2_565 ?
S2 Cu1 Cs1 137.2(4) 1_455 2_565 ?
Se2 Cu1 Cs1 143.21(14) 1_455 2_565 ?
Cs1 Cu1 Cs1 128.31(4) . 2_565 ?
S1 Cu1 Cs1 67.1(4) . 3_546 ?
S4 Cu1 Cs1 148.5(5) . 3_546 ?
Se1 Cu1 Cs1 92.6(2) 4_457 3_546 ?
Se1 Cu1 Cs1 62.2(2) . 3_546 ?
S1 Cu1 Cs1 87.7(4) 4_457 3_546 ?
Se4 Cu1 Cs1 145.4(3) . 3_546 ?
S2 Cu1 Cs1 69.3(4) 1_455 3_546 ?
Se2 Cu1 Cs1 63.50(13) 1_455 3_546 ?
Cs1 Cu1 Cs1 81.08(4) . 3_546 ?
Cs1 Cu1 Cs1 143.16(4) 2_565 3_546 ?
Se2 Se1 Cu1 102.0(4) . 4_557 ?
Se2 Se1 Cu1 100.2(3) . . ?
Cu1 Se1 Cu1 102.4(4) 4_557 . ?
Se2 Se1 S2 6.7(5) . . ?
Cu1 Se1 S2 98.6(6) 4_557 . ?
Cu1 Se1 S2 95.4(6) . . ?
Se2 Se1 Cs1 78.6(3) . 3_646 ?
Cu1 Se1 Cs1 80.1(2) 4_557 3_646 ?
Cu1 Se1 Cs1 177.5(4) . 3_646 ?
S2 Se1 Cs1 83.6(5) . 3_646 ?
Se2 Se1 Cs1 141.1(4) . 3_546 ?
Cu1 Se1 Cs1 115.2(3) 4_557 3_546 ?
Cu1 Se1 Cs1 83.5(3) . 3_546 ?
S2 Se1 Cs1 145.7(6) . 3_546 ?
Cs1 Se1 Cs1 96.0(2) 3_646 3_546 ?
Se2 Se1 Cs1 61.6(2) . . ?
Cu1 Se1 Cs1 157.8(3) 4_557 . ?
Cu1 Se1 Cs1 68.7(2) . . ?
S2 Se1 Cs1 63.3(5) . . ?
Cs1 Se1 Cs1 108.8(2) 3_646 . ?
Cs1 Se1 Cs1 84.8(2) 3_546 . ?
S1 Se2 Se1 4.5(6) . . ?
S1 Se2 S3 95.2(12) . . ?
Se1 Se2 S3 99.7(11) . . ?
S1 Se2 Se3 98.1(5) . . ?
Se1 Se2 Se3 102.6(4) . . ?
S3 Se2 Se3 3.3(12) . . ?
S1 Se2 Cu1 110.0(6) . 1_655 ?
Se1 Se2 Cu1 110.0(3) . 1_655 ?
S3 Se2 Cu1 81.2(10) . 1_655 ?
Se3 Se2 Cu1 78.6(3) . 1_655 ?
S1 Se2 Cs1 83.6(6) . . ?
Se1 Se2 Cs1 84.1(3) . . ?
S3 Se2 Cs1 90.9(10) . . ?
Se3 Se2 Cs1 92.9(3) . . ?
Cu1 Se2 Cs1 164.7(2) 1_655 . ?
S1 Se2 Cs1 156.1(5) . 1_655 ?
Se1 Se2 Cs1 151.6(3) . 1_655 ?
S3 Se2 Cs1 108.6(10) . 1_655 ?
Se3 Se2 Cs1 105.8(3) . 1_655 ?
Cu1 Se2 Cs1 74.17(15) 1_655 1_655 ?
Cs1 Se2 Cs1 96.36(13) . 1_655 ?
S1 Se2 Cs1 69.5(5) . 3_646 ?
Se1 Se2 Cs1 65.3(2) . 3_646 ?
S3 Se2 Cs1 148.9(10) . 3_646 ?
Se3 Se2 Cs1 148.8(3) . 3_646 ?
Cu1 Se2 Cs1 79.16(14) 1_655 3_646 ?
Cs1 Se2 Cs1 113.2(2) . 3_646 ?
Cs1 Se2 Cs1 88.89(13) 1_655 3_646 ?
S2 Se3 S4 102.3(9) . . ?
S2 Se3 Se4 102.4(8) . . ?
S4 Se3 Se4 4.6(8) . . ?
S2 Se3 Se2 1.6(7) . . ?
S4 Se3 Se2 100.8(6) . . ?
Se4 Se3 Se2 100.8(6) . . ?
S2 Se3 Cs1 120.5(6) . 2_565 ?
S4 Se3 Cs1 73.6(5) . 2_565 ?
Se4 Se3 Cs1 77.6(4) . 2_565 ?
Se2 Se3 Cs1 120.6(4) . 2_565 ?
S2 Se3 Cs1 118.5(6) . 3_656 ?
S4 Se3 Cs1 105.6(6) . 3_656 ?
Se4 Se3 Cs1 101.7(5) . 3_656 ?
Se2 Se3 Cs1 118.8(4) . 3_656 ?
Cs1 Se3 Cs1 119.6(3) 2_565 3_656 ?
S3 Se4 Se3 2.6(14) . . ?
S3 Se4 Cu1 94.2(12) . . ?
Se3 Se4 Cu1 96.7(5) . . ?
S3 Se4 Cs1 133.5(12) . 3_556 ?
Se3 Se4 Cs1 130.9(7) . 3_556 ?
Cu1 Se4 Cs1 132.3(5) . 3_556 ?
S3 Se4 Cs1 93.8(12) . . ?
Se3 Se4 Cs1 95.0(5) . . ?
Cu1 Se4 Cs1 78.2(4) . . ?
Cs1 Se4 Cs1 96.3(3) 3_556 . ?
S3 Se4 Cs1 66.3(11) . 2_565 ?
Se3 Se4 Cs1 66.5(4) . 2_565 ?
Cu1 Se4 Cs1 74.6(3) . 2_565 ?
Cs1 Se4 Cs1 118.7(4) 3_556 2_565 ?
Cs1 Se4 Cs1 144.6(4) . 2_565 ?
Se2 S1 S2 7.3(5) . . ?
Se2 S1 Cu1 109.1(7) . . ?
S2 S1 Cu1 103.9(8) . . ?
Se2 S1 Cu1 106.3(8) . 4_557 ?
S2 S1 Cu1 103.3(9) . 4_557 ?
Cu1 S1 Cu1 105.3(7) . 4_557 ?
Se2 S1 Cs1 77.4(6) . 3_646 ?
S2 S1 Cs1 83.0(7) . 3_646 ?
Cu1 S1 Cs1 171.6(7) . 3_646 ?
Cu1 S1 Cs1 77.2(5) 4_557 3_646 ?
Se2 S1 Cs1 139.2(7) . 3_546 ?
S2 S1 Cs1 145.0(8) . 3_546 ?
Cu1 S1 Cs1 80.7(5) . 3_546 ?
Cu1 S1 Cs1 108.9(5) 4_557 3_546 ?
Cs1 S1 Cs1 90.9(3) 3_646 3_546 ?
Se2 S1 Cs1 64.0(5) . . ?
S2 S1 Cs1 65.9(6) . . ?
Cu1 S1 Cs1 71.3(5) . . ?
Cu1 S1 Cs1 166.5(6) 4_557 . ?
Cs1 S1 Cs1 108.2(5) 3_646 . ?
Cs1 S1 Cs1 83.7(4) 3_546 . ?
S3 S2 Se3 3.8(13) . . ?
S3 S2 S1 101.3(15) . . ?
Se3 S2 S1 104.6(10) . . ?
S3 S2 Se1 105.1(15) . . ?
Se3 S2 Se1 108.4(9) . . ?
S1 S2 Se1 3.9(6) . . ?
S3 S2 Cu1 89.4(12) . 1_655 ?
Se3 S2 Cu1 86.4(7) . 1_655 ?
S1 S2 Cu1 110.9(8) . 1_655 ?
Se1 S2 Cu1 110.1(7) . 1_655 ?
S3 S2 Cs1 93.4(12) . . ?
Se3 S2 Cs1 95.7(7) . . ?
S1 S2 Cs1 80.6(8) . . ?
Se1 S2 Cs1 80.9(6) . . ?
Cu1 S2 Cs1 167.5(7) 1_655 . ?
S3 S2 Cs1 114.0(14) . 1_655 ?
Se3 S2 Cs1 110.7(7) . 1_655 ?
S1 S2 Cs1 144.7(7) . 1_655 ?
Se1 S2 Cs1 140.9(7) . 1_655 ?
Cu1 S2 Cs1 73.9(5) 1_655 1_655 ?
Cs1 S2 Cs1 93.9(4) . 1_655 ?
S3 S2 Cs1 152.1(13) . 3_646 ?
Se3 S2 Cs1 152.3(8) . 3_646 ?
S1 S2 Cs1 64.0(6) . 3_646 ?
Se1 S2 Cs1 60.4(4) . 3_646 ?
Cu1 S2 Cs1 75.6(4) 1_655 3_646 ?
Cs1 S2 Cs1 106.4(4) . 3_646 ?
Cs1 S2 Cs1 84.7(4) 1_655 3_646 ?
S2 S3 S4 108.2(22) . . ?
S2 S3 Se4 108.1(19) . . ?
S4 S3 Se4 4.8(8) . . ?
S2 S3 Se2 2.1(8) . . ?
S4 S3 Se2 106.2(19) . . ?
Se4 S3 Se2 106.0(17) . . ?
S2 S3 Cs1 123.6(17) . 2_565 ?
S4 S3 Cs1 75.3(13) . 2_565 ?
Se4 S3 Cs1 79.4(12) . 2_565 ?
Se2 S3 Cs1 123.6(15) . 2_565 ?
S2 S3 Cs1 115.8(16) . 3_656 ?
S4 S3 Cs1 104.6(15) . 3_656 ?
Se4 S3 Cs1 100.7(13) . 3_656 ?
Se2 S3 Cs1 116.5(14) . 3_656 ?
Cs1 S3 Cs1 117.3(12) 2_565 3_656 ?
S3 S4 Se3 2.6(14) . . ?
S3 S4 Cu1 100.0(15) . . ?
Se3 S4 Cu1 102.5(8) . . ?
S3 S4 Cs1 70.7(13) . 2_565 ?
Se3 S4 Cs1 70.7(5) . 2_565 ?
Cu1 S4 Cs1 79.5(5) . 2_565 ?
S3 S4 Cs1 129.2(15) . 3_556 ?
Se3 S4 Cs1 126.9(8) . 3_556 ?
Cu1 S4 Cs1 130.3(8) . 3_556 ?
Cs1 S4 Cs1 119.3(5) 2_565 3_556 ?
S3 S4 Cs1 92.4(14) . . ?
Se3 S4 Cs1 93.7(6) . . ?
Cu1 S4 Cs1 77.5(5) . . ?
Cs1 S4 Cs1 148.6(6) 2_565 . ?
Cs1 S4 Cs1 92.0(4) 3_556 . ?

loop_
_geom_bond_atom_site_label_1
_geom_bond_atom_site_label_2
_geom_bond_distance
_geom_bond_site_symmetry_2
_geom_bond_publ_flag
Cs1 Se4 3.497(12) 3_546 ?
Cs1 S3 3.54(4) 2_564 ?
Cs1 Se1 3.563(9) 3_656 ?
Cs1 Se3 3.569(10) 2_564 ?
Cs1 Se4 3.593(15) . ?
Cs1 Se2 3.599(6) . ?
Cs1 S4 3.63(2) 2_564 ?
Cs1 S4 3.65(2) 3_546 ?
Cs1 S2 3.68(2) . ?
Cs1 S1 3.69(2) 3_656 ?
Cs1 S4 3.69(2) . ?
Cs1 Se3 3.700(9) 3_646 ?
Cu1 S1 2.28(2) . ?
Cu1 S4 2.30(2) . ?
Cu1 Se1 2.375(10) 4_457 ?
Cu1 Se1 2.393(9) . ?
Cu1 S1 2.39(2) 4_457 ?
Cu1 Se4 2.42(2) . ?
Cu1 S2 2.50(2) 1_455 ?
Cu1 Se2 2.606(6) 1_455 ?
Cu1 Cs1 3.927(2) 2_565 ?
Cu1 Cs1 4.219(2) 3_546 ?
Se1 Se2 2.309(11) . ?
Se1 Cu1 2.375(10) 4_557 ?
Se1 S2 2.41(2) . ?
Se1 Cs1 3.563(9) 3_646 ?
Se1 Cs1 3.756(9) 3_546 ?
Se2 S1 2.15(2) . ?
Se2 S3 2.34(4) . ?
Se2 Se3 2.393(11) . ?
Se2 Cu1 2.606(6) 1_655 ?
Se2 Cs1 3.699(6) 1_655 ?
Se2 Cs1 3.844(6) 3_646 ?
Se3 S2 2.11(2) . ?
Se3 S4 2.21(2) . ?
Se3 Se4 2.28(2) . ?
Se3 Cs1 3.569(10) 2_565 ?
Se3 Cs1 3.700(9) 3_656 ?
Se4 S3 2.17(4) . ?
Se4 Cs1 3.497(12) 3_556 ?
Se4 Cs1 3.801(13) 2_565 ?
S1 S2 2.23(3) . ?
S1 Cu1 2.39(2) 4_557 ?
S1 Cs1 3.69(2) 3_646 ?
S1 Cs1 3.94(2) 3_546 ?
S2 S3 2.06(5) . ?
S2 Cu1 2.50(2) 1_655 ?
S2 Cs1 3.76(2) 1_655 ?
S2 Cs1 4.07(2) 3_646 ?
S3 S4 2.10(4) . ?
S3 Cs1 3.54(4) 2_565 ?
S3 Cs1 3.81(4) 3_656 ?
S4 Cs1 3.63(2) 2_565 ?
S4 Cs1 3.65(2) 3_556 ?
